data_7235081
loop_
_publ_author_name
'Salcedo, In\'es R.'
'Colodrero, Rosario M. P.'
'Bazaga-Garc\'ia, Montse'
'Vasileiou, Antonia'
'Papadaki, Maria'
'Olivera-Pastor, Pascual'
'Infantes-Molina, Antonia'
'Losilla, Enrique R.'
'Mezei, Gellert'
'Cabeza, Aurelio'
'Demadis, Konstantinos D.'

_publ_section_title
;
 From light to heavy alkali metal tetraphosphonates (M = Li, Na, K, Rb,
 Cs): cation size-induced structural diversity and water-facilitated
 proton conductivity
;
_journal_issue 47
_journal_name_full CrystEngComm
_journal_page_first 7648
_journal_paper_doi 10.1039/C8CE01351A
_journal_volume 20
_journal_year 2018
_chemical_formula_sum 'C10 H34 Li2 N2 O16 P4'
_chemical_formula_weight 576.15
_space_group_crystal_system triclinic
_space_group_IT_number 2
_space_group_name_Hall '-P 1'
_space_group_name_H-M_alt 'P -1'
_symmetry_space_group_name_Hall '-P 1'
_symmetry_space_group_name_H-M 'P -1'
_atom_sites_solution_hydrogens mixed
_audit_creation_method SHELXL-2014/6
_audit_update_record
;
2017-11-09 deposited with the CCDC.
2018-09-17 downloaded from the CCDC.
;
_cell_angle_alpha 74.418(7)
_cell_angle_beta 76.170(7)
_cell_angle_gamma 84.313(7)
_cell_formula_units_Z 1
_cell_length_a 5.9728(6)
_cell_length_b 9.4557(9)
_cell_length_c 11.0182(11)
_cell_measurement_reflns_used 1719
_cell_measurement_temperature 296(2)
_cell_measurement_theta_max 24.64
_cell_measurement_theta_min 2.58
_cell_volume 581.62(10)
_computing_cell_refinement 'Bruker SAINT'
_computing_data_collection 'Bruker APEX2'
_computing_data_reduction 'Bruker SAINT'
_computing_molecular_graphics 'Bruker SHELXTL'
_computing_publication_material 'Bruker SHELXTL'
_computing_structure_refinement 'SHELXL-97 (Sheldrick, 2008)'
_computing_structure_solution 'SHELXS-97 (Sheldrick, 2008)'
_diffrn_ambient_temperature 296(2)
_diffrn_measured_fraction_theta_full 0.999
_diffrn_measured_fraction_theta_max 0.991
_diffrn_measurement_device_type 'Bruker APEX-II CCD'
_diffrn_measurement_method '\f and \w scans'
_diffrn_radiation_type MoK\a
_diffrn_radiation_wavelength 0.71073
_diffrn_reflns_av_R_equivalents 0.0800
_diffrn_reflns_av_unetI/netI 0.0723
_diffrn_reflns_Laue_measured_fraction_full 0.999
_diffrn_reflns_Laue_measured_fraction_max 0.991
_diffrn_reflns_limit_h_max 7
_diffrn_reflns_limit_h_min -7
_diffrn_reflns_limit_k_max 11
_diffrn_reflns_limit_k_min -11
_diffrn_reflns_limit_l_max 13
_diffrn_reflns_limit_l_min -13
_diffrn_reflns_number 10054
_diffrn_reflns_point_group_measured_fraction_full 0.999
_diffrn_reflns_point_group_measured_fraction_max 0.991
_diffrn_reflns_theta_full 25.242
_diffrn_reflns_theta_max 26.569
_diffrn_reflns_theta_min 1.968
_diffrn_source 'fine-focus sealed tube'
_exptl_absorpt_coefficient_mu 0.402
_exptl_absorpt_correction_T_max 0.9841
_exptl_absorpt_correction_T_min 0.9167
_exptl_absorpt_correction_type multi-scan
_exptl_absorpt_process_details sadabs
_exptl_crystal_colour colourless
_exptl_crystal_density_diffrn 1.645
_exptl_crystal_description prism
_exptl_crystal_F_000 302
_exptl_crystal_size_max 0.220
_exptl_crystal_size_mid 0.050
_exptl_crystal_size_min 0.040
_refine_diff_density_max 0.853
_refine_diff_density_min -0.755
_refine_diff_density_rms 0.116
_refine_ls_extinction_method none
_refine_ls_goodness_of_fit_ref 0.985
_refine_ls_hydrogen_treatment mixed
_refine_ls_matrix_type full
_refine_ls_number_parameters 175
_refine_ls_number_reflns 2408
_refine_ls_number_restraints 7
_refine_ls_restrained_S_all 0.984
_refine_ls_R_factor_all 0.0903
_refine_ls_R_factor_gt 0.0578
_refine_ls_shift/su_max 0.000
_refine_ls_shift/su_mean 0.000
_refine_ls_structure_factor_coef Fsqd
_refine_ls_weighting_details 'w=1/[\s^2^(Fo^2^)+(0.1018P)^2^+0.0500P] where P=(Fo^2^+2Fc^2^)/3'
_refine_ls_weighting_scheme calc
_refine_ls_wR_factor_gt 0.1399
_refine_ls_wR_factor_ref 0.1596
_reflns_Friedel_coverage 0.000
_reflns_number_gt 1693
_reflns_number_total 2408
_reflns_threshold_expression 'I > 2\s(I)'
_cod_data_source_file c8ce01351a2.cif
_cod_data_source_block Li-HDTMP
_cod_database_code 7235081
_shelx_space_group_comment
;
The symmetry employed for this shelxl refinement is uniquely defined
by the following loop, which should always be used as a source of
symmetry information in preference to the above space-group names.
They are only intended as comments.
;
_shelx_estimated_absorpt_t_min 0.917
_shelx_estimated_absorpt_t_max 0.984
_shelxl_version_number 2014/6

loop_
_space_group_symop_operation_xyz
'x, y, z'
'-x, -y, -z'

loop_
_atom_site_label
_atom_site_type_symbol
_atom_site_fract_x
_atom_site_fract_y
_atom_site_fract_z
_atom_site_U_iso_or_equiv
_atom_site_adp_type
_atom_site_occupancy
_atom_site_site_symmetry_order
_atom_site_calc_flag
_atom_site_refinement_flags_posn
_atom_site_refinement_flags_adp
P1 P 0.60640(16) 0.30309(10) 0.10071(9) 0.0190(3) Uani 1 1 d . .
P2 P 0.83435(16) 0.65387(10) 0.35544(9) 0.0197(3) Uani 1 1 d . .
O1 O 0.7942(4) 0.4145(3) 0.0147(3) 0.0255(6) Uani 1 1 d D .
H1O H 0.732(7) 0.497(3) -0.004(4) 0.031 Uiso 1 1 d D U
O2 O 0.3924(4) 0.3244(3) 0.0476(3) 0.0270(6) Uani 1 1 d . .
O3 O 0.7186(4) 0.1542(3) 0.1251(3) 0.0261(6) Uani 1 1 d . .
O4 O 0.7265(4) 0.5743(3) 0.4917(2) 0.0238(6) Uani 1 1 d . .
O5 O 1.1051(4) 0.6265(3) 0.3341(3) 0.0270(6) Uani 1 1 d D .
H5O H 1.151(8) 0.561(4) 0.389(3) 0.032 Uiso 1 1 d D U
O6 O 0.7832(5) 0.8123(3) 0.3098(3) 0.0348(7) Uani 1 1 d . .
O7 O 0.8241(5) 0.8855(3) 0.0052(3) 0.0320(7) Uani 1 1 d D .
H7A H 0.758(7) 0.825(4) -0.012(4) 0.038 Uiso 1 1 d D U
H7B H 0.964(4) 0.866(5) -0.017(4) 0.038 Uiso 1 1 d D U
O8 O 0.3552(6) 0.9011(4) 0.1852(4) 0.0460(9) Uani 1 1 d D .
H8A H 0.277(8) 0.951(5) 0.134(4) 0.055 Uiso 1 1 d D U
H8B H 0.294(8) 0.822(3) 0.217(5) 0.055 Uiso 1 1 d D U
N1 N 0.6663(5) 0.4103(3) 0.3141(3) 0.0176(6) Uani 1 1 d D .
H1N H 0.592(6) 0.421(4) 0.389(2) 0.021 Uiso 1 1 d D U
Li1 Li 0.6738(13) 0.9436(7) 0.1696(6) 0.0294(15) Uani 1 1 d . .
C1 C 0.5025(6) 0.3594(4) 0.2515(3) 0.0199(8) Uani 1 1 d . .
H1A H 0.3874 0.4380 0.2363 0.024 Uiso 1 1 calc R U
H1B H 0.4229 0.2771 0.3148 0.024 Uiso 1 1 calc R U
C2 C 0.7403(7) 0.5648(4) 0.2488(4) 0.0227(8) Uani 1 1 d . .
H2A H 0.6125 0.6223 0.2175 0.027 Uiso 1 1 calc R U
H2B H 0.8658 0.5633 0.1747 0.027 Uiso 1 1 calc R U
C3 C 0.8711(6) 0.3073(4) 0.3317(4) 0.0223(8) Uani 1 1 d . .
H3A H 0.9771 0.3530 0.3627 0.027 Uiso 1 1 calc R U
H3B H 0.9506 0.2911 0.2486 0.027 Uiso 1 1 calc R U
C4 C 0.8070(7) 0.1610(4) 0.4252(4) 0.0285(9) Uani 1 1 d . .
H4A H 0.7196 0.1078 0.3892 0.034 Uiso 1 1 calc R U
H4B H 0.7111 0.1761 0.5055 0.034 Uiso 1 1 calc R U
C5 C 1.0239(7) 0.0723(4) 0.4511(4) 0.0287(9) Uani 1 1 d . .
H5A H 1.1152 0.0546 0.3707 0.034 Uiso 1 1 calc R U
H5B H 1.1146 0.1295 0.4816 0.034 Uiso 1 1 calc R U

loop_
_atom_site_aniso_label
_atom_site_aniso_U_11
_atom_site_aniso_U_22
_atom_site_aniso_U_33
_atom_site_aniso_U_23
_atom_site_aniso_U_13
_atom_site_aniso_U_12
P1 0.0158(5) 0.0141(5) 0.0292(5) -0.0059(4) -0.0052(4) -0.0084(3)
P2 0.0182(5) 0.0159(5) 0.0269(5) -0.0044(4) -0.0069(4) -0.0079(4)
O1 0.0192(14) 0.0181(14) 0.0371(15) -0.0058(12) 0.0003(12) -0.0101(11)
O2 0.0244(15) 0.0201(14) 0.0430(16) -0.0086(12) -0.0169(13) -0.0068(11)
O3 0.0222(14) 0.0176(14) 0.0405(16) -0.0087(12) -0.0074(12) -0.0059(11)
O4 0.0170(13) 0.0279(14) 0.0264(14) -0.0048(11) -0.0052(11) -0.0056(11)
O5 0.0171(14) 0.0289(16) 0.0318(15) -0.0006(12) -0.0032(11) -0.0122(11)
O6 0.0468(19) 0.0171(14) 0.0477(18) -0.0071(13) -0.0245(15) -0.0033(13)
O7 0.0212(15) 0.0291(17) 0.0523(18) -0.0194(14) -0.0062(14) -0.0105(13)
O8 0.0283(18) 0.043(2) 0.061(2) 0.0072(17) -0.0155(16) -0.0210(15)
N1 0.0143(15) 0.0141(15) 0.0243(15) -0.0037(12) -0.0029(12) -0.0066(12)
Li1 0.038(4) 0.020(3) 0.032(4) -0.005(3) -0.010(3) -0.006(3)
C1 0.0133(17) 0.0192(18) 0.0298(19) -0.0061(15) -0.0069(15) -0.0081(14)
C2 0.028(2) 0.0115(17) 0.028(2) 0.0000(14) -0.0094(16) -0.0073(15)
C3 0.0182(19) 0.0165(18) 0.034(2) -0.0052(16) -0.0086(16) -0.0059(14)
C4 0.029(2) 0.019(2) 0.038(2) -0.0023(17) -0.0089(18) -0.0101(16)
C5 0.030(2) 0.018(2) 0.039(2) -0.0047(17) -0.0111(18) -0.0050(16)

loop_
_atom_type_symbol
_atom_type_description
_atom_type_scat_dispersion_real
_atom_type_scat_dispersion_imag
_atom_type_scat_source
C C 0.0033 0.0016 'International Tables Vol C Tables 4.2.6.8 and 6.1.1.4'
H H 0.0000 0.0000 'International Tables Vol C Tables 4.2.6.8 and 6.1.1.4'
Li Li -0.0003 0.0001 'International Tables Vol C Tables 4.2.6.8 and 6.1.1.4'
N N 0.0061 0.0033 'International Tables Vol C Tables 4.2.6.8 and 6.1.1.4'
O O 0.0106 0.0060 'International Tables Vol C Tables 4.2.6.8 and 6.1.1.4'
P P 0.1023 0.0942 'International Tables Vol C Tables 4.2.6.8 and 6.1.1.4'

loop_
_geom_angle_atom_site_label_1
_geom_angle_atom_site_label_2
_geom_angle_atom_site_label_3
_geom_angle
_geom_angle_site_symmetry_1
_geom_angle_site_symmetry_3
O3 P1 O2 117.98(16) . .
O3 P1 O1 107.99(15) . .
O2 P1 O1 111.50(16) . .
O3 P1 C1 110.71(16) . .
O2 P1 C1 101.89(16) . .
O1 P1 C1 106.08(16) . .
O6 P2 O4 119.34(16) . .
O6 P2 O5 108.85(17) . .
O4 P2 O5 108.21(14) . .
O6 P2 C2 106.45(17) . .
O4 P2 C2 106.80(16) . .
O5 P2 C2 106.49(17) . .
P1 O1 H1O 109(3) . .
P1 O3 Li1 145.9(3) . 1_545
P2 O5 H5O 116(3) . .
P2 O6 Li1 138.4(3) . .
Li1 O7 H7A 116(3) . .
Li1 O7 H7B 125(3) . .
H7A O7 H7B 106(4) . .
Li1 O8 H8A 122(4) . .
Li1 O8 H8B 127(4) . .
H8A O8 H8B 107(5) . .
C1 N1 C2 113.1(3) . .
C1 N1 C3 114.0(3) . .
C2 N1 C3 111.1(3) . .
C1 N1 H1N 109(3) . .
C2 N1 H1N 100(3) . .
C3 N1 H1N 109(2) . .
O6 Li1 O8 108.4(4) . .
O6 Li1 O3 121.5(4) . 1_565
O8 Li1 O3 111.7(3) . 1_565
O6 Li1 O7 109.0(3) . .
O8 Li1 O7 100.3(3) . .
O3 Li1 O7 103.6(3) 1_565 .
N1 C1 P1 121.0(2) . .
N1 C1 H1A 107.1 . .
P1 C1 H1A 107.1 . .
N1 C1 H1B 107.1 . .
P1 C1 H1B 107.1 . .
H1A C1 H1B 106.8 . .
N1 C2 P2 113.1(2) . .
N1 C2 H2A 109.0 . .
P2 C2 H2A 109.0 . .
N1 C2 H2B 109.0 . .
P2 C2 H2B 109.0 . .
H2A C2 H2B 107.8 . .
N1 C3 C4 113.1(3) . .
N1 C3 H3A 109.0 . .
C4 C3 H3A 109.0 . .
N1 C3 H3B 109.0 . .
C4 C3 H3B 109.0 . .
H3A C3 H3B 107.8 . .
C3 C4 C5 109.6(3) . .
C3 C4 H4A 109.7 . .
C5 C4 H4A 109.7 . .
C3 C4 H4B 109.7 . .
C5 C4 H4B 109.7 . .
H4A C4 H4B 108.2 . .
C5 C5 C4 113.3(4) 2_756 .
C5 C5 H5A 108.9 2_756 .
C4 C5 H5A 108.9 . .
C5 C5 H5B 108.9 2_756 .
C4 C5 H5B 108.9 . .
H5A C5 H5B 107.7 . .

loop_
_geom_bond_atom_site_label_1
_geom_bond_atom_site_label_2
_geom_bond_distance
_geom_bond_site_symmetry_2
P1 O3 1.483(3) .
P1 O2 1.503(3) .
P1 O1 1.567(3) .
P1 C1 1.829(4) .
P2 O6 1.473(3) .
P2 O4 1.504(3) .
P2 O5 1.583(3) .
P2 C2 1.829(4) .
O1 H1O 0.827(19) .
O3 Li1 1.948(7) 1_545
O5 H5O 0.819(19) .
O6 Li1 1.909(7) .
O7 Li1 2.012(7) .
O7 H7A 0.815(19) .
O7 H7B 0.828(19) .
O8 Li1 1.942(8) .
O8 H8A 0.831(19) .
O8 H8B 0.81(2) .
N1 C1 1.502(4) .
N1 C2 1.503(4) .
N1 C3 1.503(4) .
N1 H1N 0.861(18) .
Li1 O3 1.949(7) 1_565
C1 H1A 0.9700 .
C1 H1B 0.9700 .
C2 H2A 0.9700 .
C2 H2B 0.9700 .
C3 C4 1.507(5) .
C3 H3A 0.9700 .
C3 H3B 0.9700 .
C4 C5 1.515(5) .
C4 H4A 0.9700 .
C4 H4B 0.9700 .
C5 C5 1.500(7) 2_756
C5 H5A 0.9700 .
C5 H5B 0.9700 .

loop_
_geom_torsion_atom_site_label_1
_geom_torsion_atom_site_label_2
_geom_torsion_atom_site_label_3
_geom_torsion_atom_site_label_4
_geom_torsion
_geom_torsion_site_symmetry_4
O2 P1 O3 Li1 -29.0(5) 1_545
O1 P1 O3 Li1 -156.5(4) 1_545
C1 P1 O3 Li1 87.7(5) 1_545
O4 P2 O6 Li1 -126.8(4) .
O5 P2 O6 Li1 108.4(4) .
C2 P2 O6 Li1 -6.0(5) .
C2 N1 C1 P1 77.2(3) .
C3 N1 C1 P1 -51.0(4) .
O3 P1 C1 N1 76.6(3) .
O2 P1 C1 N1 -157.0(3) .
O1 P1 C1 N1 -40.3(3) .
C1 N1 C2 P2 156.1(2) .
C3 N1 C2 P2 -74.3(3) .
O6 P2 C2 N1 -150.7(3) .
O4 P2 C2 N1 -22.2(3) .
O5 P2 C2 N1 93.2(3) .
C1 N1 C3 C4 -65.5(4) .
C2 N1 C3 C4 165.4(3) .
N1 C3 C4 C5 -172.3(3) .
C3 C4 C5 C5 177.0(4) 2_756
